data_7015355
loop_
_publ_author_name
'Dureen, Meghan A.'
'Brown, Christopher C.'
'Morton, Jason G. M.'
'Stephan, Douglas W.'

_publ_section_title
;
 Titanium "constrained geometry" complexes with pendant arene groups.
;
_journal_issue 12
_journal_name_full 'Dalton transactions (Cambridge, England : 2003)'
_journal_page_first 2861
_journal_page_last 2867
_journal_paper_doi 10.1039/c0dt01530j
_journal_volume 40
_journal_year 2011
_chemical_formula_sum 'C23 H27 I2 N Si Ti'
_chemical_formula_weight 647.25
_chemical_name_systematic
;
?
;
_space_group_IT_number 14
_symmetry_cell_setting monoclinic
_symmetry_space_group_name_Hall '-P 2ybc'
_symmetry_space_group_name_H-M 'P 1 21/c 1'
_atom_sites_solution_hydrogens geom
_atom_sites_solution_primary direct
_atom_sites_solution_secondary difmap
_audit_creation_method SHELXL-97
_cell_angle_alpha 90.00
_cell_angle_beta 108.64(3)
_cell_angle_gamma 90.00
_cell_formula_units_Z 4
_cell_length_a 15.316(3)
_cell_length_b 7.7666(16)
_cell_length_c 21.150(4)
_cell_measurement_reflns_used 6184
_cell_measurement_temperature 150(2)
_cell_measurement_theta_max 27.48
_cell_measurement_theta_min 2.55
_cell_volume 2383.9(9)
_computing_cell_refinement 'Bruker XSCANS'
_computing_data_collection 'Bruker XSCANS'
_computing_data_reduction 'Bruker SHELXTL'
_computing_molecular_graphics 'Bruker SHELXTL'
_computing_publication_material 'Bruker SHELXTL'
_computing_structure_refinement 'SHELXL-97 (Sheldrick, 1997)'
_computing_structure_solution 'SHELXS-97 (Sheldrick, 1990)'
_diffrn_ambient_temperature 150(2)
_diffrn_measured_fraction_theta_full 0.988
_diffrn_measured_fraction_theta_max 0.988
_diffrn_measurement_device_type 'Bruker P4'
_diffrn_measurement_method '\w scans'
_diffrn_radiation_monochromator graphite
_diffrn_radiation_source 'fine-focus sealed tube'
_diffrn_radiation_type MoK\a
_diffrn_radiation_wavelength 0.71073
_diffrn_reflns_av_R_equivalents 0.0929
_diffrn_reflns_av_sigmaI/netI 0.1226
_diffrn_reflns_limit_h_max 19
_diffrn_reflns_limit_h_min -19
_diffrn_reflns_limit_k_max 10
_diffrn_reflns_limit_k_min -9
_diffrn_reflns_limit_l_max 27
_diffrn_reflns_limit_l_min -27
_diffrn_reflns_number 16159
_diffrn_reflns_theta_full 27.52
_diffrn_reflns_theta_max 27.52
_diffrn_reflns_theta_min 2.81
_exptl_absorpt_coefficient_mu 3.009
_exptl_absorpt_correction_T_max 0.916
_exptl_absorpt_correction_T_min 0.662
_exptl_absorpt_correction_type multi-scan
_exptl_absorpt_process_details
;
multi-scan from symmetry-related measurements
Sortav (Blessing 1995)
;
_exptl_crystal_colour red
_exptl_crystal_density_diffrn 1.803
_exptl_crystal_density_method 'not measured'
_exptl_crystal_description block
_exptl_crystal_F_000 1256
_exptl_crystal_size_max 0.14
_exptl_crystal_size_mid 0.12
_exptl_crystal_size_min 0.04
_refine_diff_density_max 2.345
_refine_diff_density_min -1.442
_refine_diff_density_rms 0.247
_refine_ls_extinction_method none
_refine_ls_goodness_of_fit_ref 1.021
_refine_ls_hydrogen_treatment constr
_refine_ls_matrix_type full
_refine_ls_number_parameters 253
_refine_ls_number_reflns 5413
_refine_ls_number_restraints 0
_refine_ls_restrained_S_all 1.021
_refine_ls_R_factor_all 0.1364
_refine_ls_R_factor_gt 0.0590
_refine_ls_shift/su_max 0.000
_refine_ls_shift/su_mean 0.000
_refine_ls_structure_factor_coef Fsqd
_refine_ls_weighting_details 'calc w=1/[\s^2^(Fo^2^)+(0.0749P)^2^+0.0000P] where P=(Fo^2^+2Fc^2^)/3'
_refine_ls_weighting_scheme calc
_refine_ls_wR_factor_gt 0.1287
_refine_ls_wR_factor_ref 0.1655
_reflns_number_gt 2956
_reflns_number_total 5413
_reflns_threshold_expression >2sigma(I)
_cod_data_source_file c0dt01530j.txt
_cod_data_source_block C5Me4(SiMe2NC6H4Ph)TiI2
_cod_depositor_comments
;
The following automatic conversions were performed:
'_symmetry_cell_setting' value 'Monoclinic' changed to 'monoclinic'
according to '/home/saulius/struct/CIF-dictionaries/cif_core.dic'
dictionary named 'cif_core.dic' version 2.4.1 from 2010-06-29.

Automatic conversion script
Id: cif_fix_enum 1555 2011-01-17 13:19:09Z saulius 
;
_cod_original_cell_volume 2383.9(8)
_cod_original_sg_symbol_H-M P2(1)/c
_cod_database_code 7015355

loop_
_symmetry_equiv_pos_as_xyz
'x, y, z'
'-x, y+1/2, -z+1/2'
'-x, -y, -z'
'x, -y-1/2, z-1/2'

loop_
_atom_site_label
_atom_site_type_symbol
_atom_site_fract_x
_atom_site_fract_y
_atom_site_fract_z
_atom_site_U_iso_or_equiv
_atom_site_adp_type
_atom_site_occupancy
_atom_site_symmetry_multiplicity
_atom_site_calc_flag
_atom_site_refinement_flags
_atom_site_disorder_assembly
_atom_site_disorder_group
I1 I 0.34023(4) 0.10481(7) 0.13453(3) 0.0294(2) Uani 1 1 d . . .
I2 I 0.11397(4) 0.29971(7) -0.00645(3) 0.0319(2) Uani 1 1 d . . .
Ti1 Ti 0.24929(10) 0.39706(17) 0.10098(7) 0.0205(4) Uani 1 1 d . . .
Si1 Si 0.22574(18) 0.6791(3) 0.18717(12) 0.0245(6) Uani 1 1 d . . .
N1 N 0.2015(5) 0.4566(8) 0.1731(3) 0.0236(16) Uani 1 1 d . . .
C9 C 0.4198(6) 0.3366(11) 0.3612(4) 0.031(2) Uani 1 1 d . . .
H9A H 0.4786 0.3138 0.3569 0.037 Uiso 1 1 calc R . .
C1 C 0.1415(6) 0.3531(10) 0.1968(4) 0.0220(19) Uani 1 1 d . . .
C3 C 0.1007(6) 0.1901(10) 0.2802(4) 0.027(2) Uani 1 1 d . . .
H3A H 0.1159 0.1474 0.3245 0.032 Uiso 1 1 calc R . .
C17 C 0.2522(6) 0.6731(10) 0.0564(4) 0.0221(19) Uani 1 1 d . . .
C7 C 0.2518(6) 0.3337(10) 0.3153(4) 0.023(2) Uani 1 1 d . . .
C21 C 0.1679(6) 0.7744(10) 0.0158(4) 0.028(2) Uani 1 1 d . . .
H21A H 0.1874 0.8854 0.0028 0.042 Uiso 1 1 calc R . .
H21B H 0.1272 0.7938 0.0427 0.042 Uiso 1 1 calc R . .
H21C H 0.1347 0.7091 -0.0244 0.042 Uiso 1 1 calc R . .
C13 C 0.2927(6) 0.6724(10) 0.1274(4) 0.025(2) Uani 1 1 d . . .
C18 C 0.4470(6) 0.5421(11) 0.2093(4) 0.031(2) Uani 1 1 d . . .
H18A H 0.4954 0.6298 0.2179 0.046 Uiso 1 1 calc R . .
H18B H 0.4742 0.4277 0.2097 0.046 Uiso 1 1 calc R . .
H18C H 0.4172 0.5479 0.2439 0.046 Uiso 1 1 calc R . .
C8 C 0.3378(6) 0.2958(10) 0.3084(4) 0.028(2) Uani 1 1 d . . .
H8A H 0.3414 0.2434 0.2687 0.033 Uiso 1 1 calc R . .
C2 C 0.1641(6) 0.2917(9) 0.2625(4) 0.024(2) Uani 1 1 d . . .
C15 C 0.3857(6) 0.5127(10) 0.0808(4) 0.0214(18) Uani 1 1 d . . .
C10 C 0.4126(8) 0.4093(11) 0.4185(5) 0.041(3) Uani 1 1 d . . .
H10A H 0.4673 0.4375 0.4535 0.050 Uiso 1 1 calc R . .
C19 C 0.4658(6) 0.4166(11) 0.0730(4) 0.031(2) Uani 1 1 d . . .
H19A H 0.5101 0.4983 0.0651 0.046 Uiso 1 1 calc R . .
H19B H 0.4445 0.3377 0.0350 0.046 Uiso 1 1 calc R . .
H19C H 0.4956 0.3507 0.1137 0.046 Uiso 1 1 calc R . .
C4 C 0.0170(6) 0.1506(11) 0.2351(5) 0.033(2) Uani 1 1 d . . .
H4A H -0.0242 0.0782 0.2482 0.040 Uiso 1 1 calc R . .
C11 C 0.3304(8) 0.4422(12) 0.4266(4) 0.039(3) Uani 1 1 d . . .
H11A H 0.3279 0.4898 0.4674 0.047 Uiso 1 1 calc R . .
C12 C 0.2486(7) 0.4060(11) 0.3750(4) 0.034(2) Uani 1 1 d . . .
H12A H 0.1908 0.4309 0.3806 0.040 Uiso 1 1 calc R . .
C16 C 0.3084(6) 0.5752(10) 0.0282(4) 0.025(2) Uani 1 1 d . . .
C22 C 0.2905(7) 0.7449(11) 0.2734(5) 0.034(2) Uani 1 1 d . . .
H22A H 0.2616 0.8471 0.2853 0.052 Uiso 1 1 calc R . .
H22B H 0.3542 0.7717 0.2765 0.052 Uiso 1 1 calc R . .
H22C H 0.2900 0.6508 0.3041 0.052 Uiso 1 1 calc R . .
C20 C 0.2943(6) 0.5517(11) -0.0456(4) 0.033(2) Uani 1 1 d . . .
H20A H 0.3271 0.6427 -0.0609 0.050 Uiso 1 1 calc R . .
H20B H 0.2284 0.5580 -0.0707 0.050 Uiso 1 1 calc R . .
H20C H 0.3183 0.4391 -0.0530 0.050 Uiso 1 1 calc R . .
C14 C 0.3759(6) 0.5742(10) 0.1415(4) 0.025(2) Uani 1 1 d . . .
C6 C 0.0535(6) 0.3137(10) 0.1523(4) 0.028(2) Uani 1 1 d . . .
H6A H 0.0368 0.3575 0.1081 0.034 Uiso 1 1 calc R . .
C5 C -0.0091(7) 0.2148(11) 0.1701(5) 0.033(2) Uani 1 1 d . . .
H5A H -0.0682 0.1909 0.1392 0.040 Uiso 1 1 calc R . .
C23 C 0.1197(7) 0.8115(12) 0.1614(5) 0.039(2) Uani 1 1 d . . .
H23A H 0.1231 0.8989 0.1956 0.058 Uiso 1 1 calc R . .
H23B H 0.0660 0.7376 0.1562 0.058 Uiso 1 1 calc R . .
H23C H 0.1140 0.8682 0.1189 0.058 Uiso 1 1 calc R . .

loop_
_atom_site_aniso_label
_atom_site_aniso_U_11
_atom_site_aniso_U_22
_atom_site_aniso_U_33
_atom_site_aniso_U_23
_atom_site_aniso_U_13
_atom_site_aniso_U_12
I1 0.0315(4) 0.0221(3) 0.0333(4) 0.0006(2) 0.0084(3) 0.0013(3)
I2 0.0264(4) 0.0357(4) 0.0315(4) -0.0040(3) 0.0062(3) -0.0036(3)
Ti1 0.0202(9) 0.0170(7) 0.0250(8) 0.0006(6) 0.0082(7) -0.0010(6)
Si1 0.0287(15) 0.0198(11) 0.0276(14) -0.0009(10) 0.0125(11) -0.0039(10)
N1 0.018(4) 0.029(4) 0.027(4) 0.001(3) 0.011(3) -0.001(3)
C9 0.018(5) 0.035(5) 0.041(6) 0.014(4) 0.012(4) 0.012(4)
C1 0.017(5) 0.024(4) 0.025(5) 0.000(3) 0.007(4) -0.002(4)
C3 0.026(5) 0.029(5) 0.029(5) 0.005(4) 0.015(4) 0.002(4)
C17 0.017(5) 0.029(4) 0.023(5) 0.003(4) 0.012(4) -0.008(4)
C7 0.033(5) 0.020(4) 0.022(5) 0.005(3) 0.016(4) 0.001(4)
C21 0.029(5) 0.025(4) 0.028(5) 0.003(4) 0.007(4) 0.005(4)
C13 0.034(6) 0.021(4) 0.025(5) 0.001(3) 0.015(4) -0.007(4)
C18 0.031(6) 0.033(5) 0.026(5) -0.011(4) 0.006(4) 0.006(4)
C8 0.032(6) 0.021(4) 0.030(5) 0.002(4) 0.009(4) 0.003(4)
C2 0.033(5) 0.018(4) 0.023(5) -0.004(3) 0.010(4) 0.004(4)
C15 0.019(5) 0.021(4) 0.026(5) 0.002(4) 0.009(4) -0.006(4)
C10 0.048(7) 0.037(6) 0.031(6) 0.000(4) 0.000(5) 0.000(5)
C19 0.023(5) 0.032(5) 0.037(6) 0.008(4) 0.009(4) 0.004(4)
C4 0.027(6) 0.040(5) 0.042(6) 0.013(4) 0.024(5) -0.002(4)
C11 0.052(7) 0.048(6) 0.015(5) -0.002(4) 0.007(5) 0.000(5)
C12 0.040(6) 0.038(5) 0.029(5) 0.006(4) 0.018(5) 0.008(5)
C16 0.030(5) 0.023(4) 0.024(5) 0.006(3) 0.009(4) -0.009(4)
C22 0.030(6) 0.030(5) 0.043(6) 0.000(4) 0.010(5) -0.002(4)
C20 0.022(5) 0.044(5) 0.030(5) 0.002(4) 0.000(4) -0.005(4)
C14 0.030(5) 0.026(4) 0.020(5) 0.006(3) 0.009(4) 0.011(4)
C6 0.033(6) 0.031(5) 0.030(5) -0.002(4) 0.025(5) 0.006(4)
C5 0.026(5) 0.039(5) 0.033(5) 0.001(4) 0.007(4) 0.002(4)
C23 0.034(6) 0.045(6) 0.045(6) -0.003(5) 0.024(5) 0.003(5)

loop_
_atom_type_symbol
_atom_type_description
_atom_type_scat_dispersion_real
_atom_type_scat_dispersion_imag
_atom_type_scat_source
C C 0.0033 0.0016 'International Tables Vol C Tables 4.2.6.8 and 6.1.1.4'
H H 0.0000 0.0000 'International Tables Vol C Tables 4.2.6.8 and 6.1.1.4'
N N 0.0061 0.0033 'International Tables Vol C Tables 4.2.6.8 and 6.1.1.4'
Ti Ti 0.2776 0.4457 'International Tables Vol C Tables 4.2.6.8 and 6.1.1.4'
I I -0.4742 1.8119 'International Tables Vol C Tables 4.2.6.8 and 6.1.1.4'
Si Si 0.0817 0.0704 'International Tables Vol C Tables 4.2.6.8 and 6.1.1.4'

loop_
_geom_angle_atom_site_label_1
_geom_angle_atom_site_label_2
_geom_angle_atom_site_label_3
_geom_angle
_geom_angle_site_symmetry_1
_geom_angle_site_symmetry_3
_geom_angle_publ_flag
N1 Ti1 C13 74.7(3) . . ?
N1 Ti1 C14 92.8(3) . . ?
C13 Ti1 C14 36.6(3) . . ?
N1 Ti1 C17 99.1(3) . . ?
C13 Ti1 C17 36.1(3) . . ?
C14 Ti1 C17 58.9(3) . . ?
N1 Ti1 C15 127.5(3) . . ?
C13 Ti1 C15 59.5(3) . . ?
C14 Ti1 C15 34.8(3) . . ?
C17 Ti1 C15 57.7(3) . . ?
N1 Ti1 C16 131.7(3) . . ?
C13 Ti1 C16 58.8(3) . . ?
C14 Ti1 C16 57.4(3) . . ?
C17 Ti1 C16 34.3(3) . . ?
C15 Ti1 C16 33.9(3) . . ?
N1 Ti1 I1 107.0(2) . . ?
C13 Ti1 I1 131.3(2) . . ?
C14 Ti1 I1 96.0(2) . . ?
C17 Ti1 I1 144.8(2) . . ?
C15 Ti1 I1 87.47(19) . . ?
C16 Ti1 I1 112.7(2) . . ?
N1 Ti1 I2 110.6(2) . . ?
C13 Ti1 I2 124.8(2) . . ?
C14 Ti1 I2 145.4(2) . . ?
C17 Ti1 I2 91.5(2) . . ?
C15 Ti1 I2 115.76(19) . . ?
C16 Ti1 I2 88.1(2) . . ?
I1 Ti1 I2 100.73(5) . . ?
N1 Ti1 Si1 35.6(2) . . ?
C13 Ti1 Si1 39.3(2) . . ?
C14 Ti1 Si1 65.3(2) . . ?
C17 Ti1 Si1 65.9(2) . . ?
C15 Ti1 Si1 96.7(2) . . ?
C16 Ti1 Si1 96.4(2) . . ?
I1 Ti1 Si1 129.20(7) . . ?
I2 Ti1 Si1 121.75(7) . . ?
N1 Si1 C22 117.0(4) . . ?
N1 Si1 C23 112.0(4) . . ?
C22 Si1 C23 106.3(4) . . ?
N1 Si1 C13 89.4(3) . . ?
C22 Si1 C13 116.0(4) . . ?
C23 Si1 C13 115.9(4) . . ?
N1 Si1 Ti1 39.8(2) . . ?
C22 Si1 Ti1 133.1(3) . . ?
C23 Si1 Ti1 120.0(3) . . ?
C13 Si1 Ti1 50.0(2) . . ?
C1 N1 Si1 127.9(6) . . ?
C1 N1 Ti1 126.0(5) . . ?
Si1 N1 Ti1 104.6(3) . . ?
C10 C9 C8 119.0(9) . . ?
C2 C1 C6 117.9(8) . . ?
C2 C1 N1 123.9(8) . . ?
C6 C1 N1 118.2(7) . . ?
C4 C3 C2 121.3(8) . . ?
C16 C17 C13 108.8(7) . . ?
C16 C17 C21 124.0(7) . . ?
C13 C17 C21 126.9(8) . . ?
C16 C17 Ti1 76.8(5) . . ?
C13 C17 Ti1 68.4(4) . . ?
C21 C17 Ti1 125.2(5) . . ?
C12 C7 C8 118.9(8) . . ?
C12 C7 C2 119.0(8) . . ?
C8 C7 C2 122.0(7) . . ?
C17 C13 C14 106.2(7) . . ?
C17 C13 Si1 124.3(7) . . ?
C14 C13 Si1 121.3(6) . . ?
C17 C13 Ti1 75.4(5) . . ?
C14 C13 Ti1 73.7(5) . . ?
Si1 C13 Ti1 90.7(3) . . ?
C7 C8 C9 119.6(8) . . ?
C3 C2 C1 119.1(8) . . ?
C3 C2 C7 117.7(7) . . ?
C1 C2 C7 123.2(8) . . ?
C14 C15 C16 106.9(7) . . ?
C14 C15 C19 126.6(8) . . ?
C16 C15 C19 126.3(7) . . ?
C14 C15 Ti1 67.8(5) . . ?
C16 C15 Ti1 73.6(5) . . ?
C19 C15 Ti1 128.2(5) . . ?
C11 C10 C9 122.2(10) . . ?
C3 C4 C5 121.2(8) . . ?
C10 C11 C12 120.0(9) . . ?
C7 C12 C11 120.3(9) . . ?
C17 C16 C15 108.6(7) . . ?
C17 C16 C20 126.4(8) . . ?
C15 C16 C20 124.9(8) . . ?
C17 C16 Ti1 69.0(4) . . ?
C15 C16 Ti1 72.4(4) . . ?
C20 C16 Ti1 128.3(5) . . ?
C15 C14 C13 109.5(7) . . ?
C15 C14 C18 123.2(8) . . ?
C13 C14 C18 127.3(7) . . ?
C15 C14 Ti1 77.5(5) . . ?
C13 C14 Ti1 69.8(5) . . ?
C18 C14 Ti1 121.1(6) . . ?
C5 C6 C1 122.8(8) . . ?
C6 C5 C4 117.7(9) . . ?

loop_
_geom_bond_atom_site_label_1
_geom_bond_atom_site_label_2
_geom_bond_distance
_geom_bond_site_symmetry_2
_geom_bond_publ_flag
I1 Ti1 2.6390(16) . ?
I2 Ti1 2.6495(18) . ?
Ti1 N1 1.946(7) . ?
Ti1 C13 2.256(8) . ?
Ti1 C14 2.308(9) . ?
Ti1 C17 2.348(8) . ?
Ti1 C15 2.434(8) . ?
Ti1 C16 2.449(8) . ?
Ti1 Si1 2.945(3) . ?
Si1 N1 1.773(7) . ?
Si1 C22 1.847(9) . ?
Si1 C23 1.850(9) . ?
Si1 C13 1.866(9) . ?
N1 C1 1.427(10) . ?
C9 C10 1.372(13) . ?
C9 C8 1.425(12) . ?
C1 C2 1.403(11) . ?
C1 C6 1.409(12) . ?
C3 C4 1.366(12) . ?
C3 C2 1.392(12) . ?
C17 C16 1.417(12) . ?
C17 C13 1.430(11) . ?
C17 C21 1.522(11) . ?
C7 C12 1.396(11) . ?
C7 C8 1.403(12) . ?
C7 C2 1.483(12) . ?
C13 C14 1.432(12) . ?
C18 C14 1.518(12) . ?
C15 C14 1.422(11) . ?
C15 C16 1.425(11) . ?
C15 C19 1.491(12) . ?
C10 C11 1.349(15) . ?
C4 C5 1.395(12) . ?
C11 C12 1.402(13) . ?
C16 C20 1.516(12) . ?
C6 C5 1.372(12) . ?
